data_4500164
loop_
_publ_author_name
'Yeung, Hamish H.-M.'
'Kosa, Monica'
'Parrinello, Michele'
'Forster, Paul M.'
'Cheetham, Anthony K.'

_publ_section_title
;
 Structural Diversity and Energetics in Anhydrous Lithium Tartrates:
 Experimental and Computational Studies of Novel Chiral Polymorphs and
 Their Racemic and Meso Analogues
;
_journal_issue 1
_journal_name_full 'Crystal Growth &amp; Design'
_journal_page_first 221
_journal_paper_doi 10.1021/cg101170k
_journal_volume 11
_journal_year 2011
_chemical_absolute_configuration syn
_chemical_formula_moiety '(Li 1+)2 (C4 H4 O6 2-)'
_chemical_formula_sum 'C4 H4 Li2 O6'
_chemical_formula_weight 161.95
_chemical_name_common 'Dilithium L-tartrate'
_chemical_name_systematic
;
 ?
;
_space_group_IT_number 20
_symmetry_cell_setting orthorhombic
_symmetry_space_group_name_Hall 'C 2c 2'
_symmetry_space_group_name_H-M 'C 2 2 21'
_atom_sites_solution_hydrogens difmap
_atom_sites_solution_primary 'EDMA (van Smaalen, S. et al., 2003)'
_atom_sites_solution_secondary difmap
_audit_creation_method SHELXL-97
_cell_angle_alpha 90.00
_cell_angle_beta 90.00
_cell_angle_gamma 90.00
_cell_formula_units_Z 4
_cell_length_a 5.5800(6)
_cell_length_b 9.1055(6)
_cell_length_c 12.0180(11)
_cell_measurement_reflns_used 4035
_cell_measurement_temperature 120(2)
_cell_measurement_theta_max 27.48
_cell_measurement_theta_min 2.91
_cell_volume 610.62(10)
_computing_cell_refinement 'DENZO (Otwinowski & Minor, 1997) & COLLECT (Hooft, R.W.W., 1998)'
_computing_data_collection 'COLLECT (Hooft, R.W.W., 1998)'
_computing_data_reduction 'DENZO (Otwinowski & Minor, 1997) & COLLECT (Hooft, R.W.W., 1998)'
_computing_molecular_graphics
;   
'Ortep-3 for Windows (Farrugia, 1997), 
DIAMOND (Brandenburg, K., 1999) & 
Mercury (Macrae, C.F. et al., 2006)'
;
_computing_publication_material 'WinGX publication routines (Farrugia, 1999)'
_computing_structure_refinement 'SHELXL-97 (Sheldrick, 2008)'
_computing_structure_solution "'Superflip' (Palatinus L., Chapuis G., 2007)"
_diffrn_ambient_temperature 120(2)
_diffrn_detector_area_resol_mean '4096x4096pixels / 62x62mm'
_diffrn_measured_fraction_theta_full 0.991
_diffrn_measured_fraction_theta_max 0.991
_diffrn_measurement_device_type 'Bruker-Nonius APEX II CCD camera on \k-goniostat'
_diffrn_measurement_method '\f & \w scans'
_diffrn_radiation_monochromator '10cm confocal mirrors'
_diffrn_radiation_source 'Bruker-Nonius FR591 rotating anode'
_diffrn_radiation_type MoK\a
_diffrn_radiation_wavelength 0.71073
_diffrn_reflns_av_R_equivalents 0.0750
_diffrn_reflns_av_sigmaI/netI 0.0612
_diffrn_reflns_limit_h_max 7
_diffrn_reflns_limit_h_min -7
_diffrn_reflns_limit_k_max 11
_diffrn_reflns_limit_k_min -11
_diffrn_reflns_limit_l_max 14
_diffrn_reflns_limit_l_min -15
_diffrn_reflns_number 3280
_diffrn_reflns_theta_full 27.64
_diffrn_reflns_theta_max 27.64
_diffrn_reflns_theta_min 3.39
_exptl_absorpt_coefficient_mu 0.162
_exptl_absorpt_correction_type none
_exptl_crystal_colour colourless
_exptl_crystal_density_diffrn 1.762
_exptl_crystal_density_method 'not measured'
_exptl_crystal_description sheet
_exptl_crystal_F_000 164
_exptl_crystal_size_max 0.06
_exptl_crystal_size_mid 0.06
_exptl_crystal_size_min 0.01
_refine_diff_density_max 0.264
_refine_diff_density_min -0.302
_refine_diff_density_rms 0.074
_refine_ls_extinction_method none
_refine_ls_goodness_of_fit_ref 0.916
_refine_ls_hydrogen_treatment mixed
_refine_ls_matrix_type full
_refine_ls_number_parameters 61
_refine_ls_number_reflns 696
_refine_ls_number_restraints 0
_refine_ls_restrained_S_all 0.916
_refine_ls_R_factor_all 0.0644
_refine_ls_R_factor_gt 0.0462
_refine_ls_shift/su_max 0.000
_refine_ls_shift/su_mean 0.000
_refine_ls_structure_factor_coef Fsqd
_refine_ls_weighting_details 'calc w=1/[\s^2^(Fo^2^)+(0.0878P)^2^+1.1217P] where P=(Fo^2^+2Fc^2^)/3'
_refine_ls_weighting_scheme calc
_refine_ls_wR_factor_gt 0.1193
_refine_ls_wR_factor_ref 0.1337
_reflns_number_gt 578
_reflns_number_total 696
_reflns_threshold_expression >2\s(I)
_cod_data_source_file cg101170k_si_002.cif
_cod_data_source_block 3-Li2LTartrate_(C2221)
_cod_database_code 4500164

loop_
_symmetry_equiv_pos_as_xyz
'x, y, z'
'-x, -y, z+1/2'
'x, -y, -z'
'-x, y, -z+1/2'
'x+1/2, y+1/2, z'
'-x+1/2, -y+1/2, z+1/2'
'x+1/2, -y+1/2, -z'
'-x+1/2, y+1/2, -z+1/2'

loop_
_atom_site_label
_atom_site_type_symbol
_atom_site_fract_x
_atom_site_fract_y
_atom_site_fract_z
_atom_site_U_iso_or_equiv
_atom_site_adp_type
_atom_site_occupancy
_atom_site_symmetry_multiplicity
_atom_site_calc_flag
O1A O 0.3004(4) 0.6905(2) 0.93429(18) 0.0166(5) Uani 1 1 d
O1B O 0.1260(4) 0.4886(2) 0.86640(19) 0.0167(5) Uani 1 1 d
O2 O 0.7115(4) 0.6376(2) 0.84039(19) 0.0165(5) Uani 1 1 d
H2O H 0.842(8) 0.587(4) 0.854(3) 0.025 Uiso 1 1 d
C1 C 0.3001(5) 0.5752(3) 0.8766(2) 0.0125(6) Uani 1 1 d
C2 C 0.5286(5) 0.5349(3) 0.8134(3) 0.0145(7) Uani 1 1 d
H2 H 0.578(6) 0.442(4) 0.842(3) 0.017 Uiso 1 1 d
Li1 Li 0.1004(9) 0.2974(6) 0.9323(4) 0.0156(10) Uani 1 1 d

loop_
_atom_site_aniso_label
_atom_site_aniso_U_11
_atom_site_aniso_U_22
_atom_site_aniso_U_33
_atom_site_aniso_U_23
_atom_site_aniso_U_13
_atom_site_aniso_U_12
O1A 0.0164(10) 0.0165(10) 0.0167(11) -0.0021(9) 0.0008(9) -0.0023(9)
O1B 0.0145(10) 0.0149(9) 0.0206(12) 0.0018(9) 0.0000(8) -0.0032(9)
O2 0.0124(9) 0.0167(10) 0.0204(13) -0.0039(8) -0.0005(10) 0.0002(9)
C1 0.0151(14) 0.0139(13) 0.0086(14) 0.0023(12) -0.0015(12) 0.0014(11)
C2 0.0134(12) 0.0103(13) 0.0197(18) 0.0012(12) -0.0023(12) 0.0000(10)
Li1 0.018(2) 0.016(2) 0.012(3) -0.0032(19) -0.002(2) -0.005(2)

loop_
_atom_type_symbol
_atom_type_description
_atom_type_scat_dispersion_real
_atom_type_scat_dispersion_imag
_atom_type_scat_source
C C 0.0033 0.0016 'International Tables Vol C Tables 4.2.6.8 and 6.1.1.4'
H H 0.0000 0.0000 'International Tables Vol C Tables 4.2.6.8 and 6.1.1.4'
Li Li -0.0003 0.0001 'International Tables Vol C Tables 4.2.6.8 and 6.1.1.4'
O O 0.0106 0.0060 'International Tables Vol C Tables 4.2.6.8 and 6.1.1.4'

loop_
_geom_angle_atom_site_label_1
_geom_angle_atom_site_label_2
_geom_angle_atom_site_label_3
_geom_angle
_geom_angle_site_symmetry_1
_geom_angle_site_symmetry_3
C1 O1A Li1 114.5(3) . 5
C1 O1A Li1 119.9(3) . 3_567
Li1 O1A Li1 118.33(16) 5 3_567
C1 O1B Li1 125.9(2) . .
C2 O2 Li1 113.3(2) . 5
C2 O2 H2O 107(2) . .
Li1 O2 H2O 124(3) 5 .
O1B C1 O1A 125.3(3) . .
O1B C1 C2 116.5(2) . .
O1A C1 C2 118.2(3) . .
O1B C1 Li1 165.8(3) . 5
O1A C1 Li1 40.56(19) . 5
C2 C1 Li1 77.7(2) . 5
O2 C2 C1 109.1(2) . .
O2 C2 C2 111.8(3) . 4_656
C1 C2 C2 108.3(3) . 4_656
O2 C2 H2 107(2) . .
C1 C2 H2 106(2) . .
C2 C2 H2 114(2) 4_656 .
O1B Li1 O2 115.1(3) . 5_445
O1B Li1 O1A 121.7(3) . 5_445
O2 Li1 O1A 84.6(2) 5_445 5_445
O1B Li1 O1A 104.2(2) . 3_567
O2 Li1 O1A 109.2(3) 5_445 3_567
O1A Li1 O1A 120.8(3) 5_445 3_567
O1B Li1 C1 128.4(2) . 5_445
O2 Li1 C1 59.63(16) 5_445 5_445
O1A Li1 C1 24.99(12) 5_445 5_445
O1A Li1 C1 126.7(3) 3_567 5_445
O1B Li1 Li1 119.8(3) . 7_457
O2 Li1 Li1 110.6(3) 5_445 7_457
O1A Li1 Li1 31.01(8) 5_445 7_457
O1A Li1 Li1 95.3(3) 3_567 7_457
C1 Li1 Li1 53.97(14) 5_445 7_457
O1B Li1 Li1 111.9(2) . 7_557
O2 Li1 Li1 79.4(2) 5_445 7_557
O1A Li1 Li1 125.9(3) 5_445 7_557
O1A Li1 Li1 30.66(14) 3_567 7_557
C1 Li1 Li1 116.3(3) 5_445 7_557
Li1 Li1 Li1 113.2(3) 7_457 7_557

loop_
_geom_bond_atom_site_label_1
_geom_bond_atom_site_label_2
_geom_bond_distance
_geom_bond_site_symmetry_2
O1A C1 1.258(4) .
O1A Li1 1.936(6) 5
O1A Li1 1.956(6) 3_567
O1B C1 1.257(4) .
O1B Li1 1.918(6) .
O2 C2 1.422(3) .
O2 Li1 1.929(6) 5
O2 H2O 0.88(5) .
C1 C2 1.529(4) .
C1 Li1 2.711(6) 5
C2 C2 1.556(7) 4_656
C2 H2 0.95(4) .
Li1 O2 1.929(6) 5_445
Li1 O1A 1.936(6) 5_445
Li1 O1A 1.956(6) 3_567
Li1 C1 2.711(6) 5_445
Li1 Li1 3.343(6) 7_457
Li1 Li1 3.343(6) 7_557

loop_
_geom_hbond_atom_site_label_D
_geom_hbond_atom_site_label_H
_geom_hbond_atom_site_label_A
_geom_hbond_distance_DH
_geom_hbond_distance_HA
_geom_hbond_distance_DA
_geom_hbond_angle_DHA
_geom_hbond_site_symmetry_A
O2 H2O O1B 0.88(5) 1.82(5) 2.699(3) 173(4) 1_655

loop_
_geom_torsion_atom_site_label_1
_geom_torsion_atom_site_label_2
_geom_torsion_atom_site_label_3
_geom_torsion_atom_site_label_4
_geom_torsion
_geom_torsion_site_symmetry_1
_geom_torsion_site_symmetry_4
Li1 O1B C1 O1A -106.8(3) . .
Li1 O1B C1 C2 73.0(4) . .
Li1 O1B C1 Li1 -105.3(10) . 5
Li1 O1A C1 O1B 179.5(3) 5 .
Li1 O1A C1 O1B 29.8(4) 3_567 .
Li1 O1A C1 C2 -0.3(4) 5 .
Li1 O1A C1 C2 -149.9(3) 3_567 .
Li1 O1A C1 Li1 -149.6(3) 3_567 5
Li1 O2 C2 C1 -5.8(3) 5 .
Li1 O2 C2 C2 114.1(3) 5 4_656
O1B C1 C2 O2 -175.7(2) . .
O1A C1 C2 O2 4.0(4) . .
Li1 C1 C2 O2 3.9(2) 5 .
O1B C1 C2 C2 62.4(3) . 4_656
O1A C1 C2 C2 -117.9(2) . 4_656
Li1 C1 C2 C2 -118.06(15) 5 4_656
C1 O1B Li1 O2 -92.4(3) . 5_445
C1 O1B Li1 O1A 168.0(3) . 5_445
C1 O1B Li1 O1A 27.0(4) . 3_567
C1 O1B Li1 C1 -162.5(3) . 5_445
C1 O1B Li1 Li1 131.8(3) . 7_457
C1 O1B Li1 Li1 -4.2(4) . 7_557
